data_7018240
loop_
_publ_author_name
'Zlatogorsky, Sergey'
'Ingleson, Michael J.'

_publ_section_title
;
 Synthesis and solvent dependent reactivity of chelating
 bis-N-heterocyclic carbene complexes of Fe((II)) hydrides.
;
_journal_issue 9
_journal_name_full 'Dalton transactions (Cambridge, England : 2003)'
_journal_page_first 2685
_journal_page_last 2693
_journal_paper_doi 10.1039/c2dt12048h
_journal_volume 41
_journal_year 2012
_chemical_formula_moiety 'C40 H40 Fe N4 O3'
_chemical_formula_sum 'C40 H40 Fe N4 O3'
_chemical_formula_weight 680.61
_chemical_name_systematic
;
?
;
_space_group_IT_number 14
_symmetry_cell_setting monoclinic
_symmetry_space_group_name_Hall '-P 2ybc'
_symmetry_space_group_name_H-M 'P 1 21/c 1'
_atom_sites_solution_hydrogens geom
_atom_sites_solution_primary direct
_atom_sites_solution_secondary difmap
_audit_creation_method SHELXL-97
_cell_angle_alpha 90.00
_cell_angle_beta 99.984(5)
_cell_angle_gamma 90.00
_cell_formula_units_Z 4
_cell_length_a 10.6580(5)
_cell_length_b 19.9015(7)
_cell_length_c 17.2833(11)
_cell_measurement_reflns_used 7240
_cell_measurement_temperature 100(2)
_cell_measurement_theta_max 28.4801
_cell_measurement_theta_min 2.9232
_cell_volume 3610.4(3)
_computing_cell_refinement
;
CrysAlis RED, Oxford Diffraction Ltd.,
Version 1.171.33.52 (release 06-11-2009 CrysAlis171 .NET)
(compiled Nov 6 2009,16:24:50)
;
_computing_data_collection
;
CrysAlis CCD, Oxford Diffraction Ltd.,
Version 1.171.33.52 (release 06-11-2009 CrysAlis171 .NET)
(compiled Nov 6 2009,16:24:50)
;
_computing_data_reduction
;
CrysAlis RED, Oxford Diffraction Ltd.,
Version 1.171.33.52 (release 06-11-2009 CrysAlis171 .NET)
(compiled Nov 6 2009,16:24:50)
;
_computing_molecular_graphics 'SHELXL-97 (Sheldrick, 1997)'
_computing_publication_material 'SHELXL-97 (Sheldrick, 1997)'
_computing_structure_refinement 'SHELXL-97 (Sheldrick, 1997)'
_computing_structure_solution 'SHELXS-97 (Sheldrick, 1990)'
_diffrn_ambient_temperature 100(2)
_diffrn_detector_area_resol_mean 8.3367
_diffrn_measured_fraction_theta_full 0.997
_diffrn_measured_fraction_theta_max 0.997
_diffrn_measurement_device_type 'Oxford Diffraction XCalibur 2'
_diffrn_measurement_method 'phi and omega'
_diffrn_radiation_monochromator graphite
_diffrn_radiation_source 'Enhance (Mo) X-ray Source'
_diffrn_radiation_type MoK\a
_diffrn_radiation_wavelength 0.71073
_diffrn_reflns_av_R_equivalents 0.0482
_diffrn_reflns_av_sigmaI/netI 0.0503
_diffrn_reflns_limit_h_max 12
_diffrn_reflns_limit_h_min -12
_diffrn_reflns_limit_k_max 16
_diffrn_reflns_limit_k_min -23
_diffrn_reflns_limit_l_max 20
_diffrn_reflns_limit_l_min -18
_diffrn_reflns_number 20832
_diffrn_reflns_theta_full 25.03
_diffrn_reflns_theta_max 25.03
_diffrn_reflns_theta_min 3.72
_exptl_absorpt_coefficient_mu 0.460
_exptl_absorpt_correction_T_max 0.9555
_exptl_absorpt_correction_T_min 0.9136
_exptl_absorpt_correction_type multi-scan
_exptl_absorpt_process_details
;
CrysAlisPro, Oxford Diffraction Ltd.,
Version 1.171.33.52 (release 06-11-2009 CrysAlis171 .NET)
(compiled Nov 6 2009,16:24:50)
Empirical absorption correction using spherical harmonics,
implemented in SCALE3 ABSPACK scaling algorithm.
;
_exptl_crystal_colour yellow
_exptl_crystal_density_diffrn 1.252
_exptl_crystal_density_method 'not measured'
_exptl_crystal_description block
_exptl_crystal_F_000 1432
_exptl_crystal_size_max 0.20
_exptl_crystal_size_mid 0.15
_exptl_crystal_size_min 0.10
_refine_diff_density_max 0.413
_refine_diff_density_min -0.299
_refine_diff_density_rms 0.059
_refine_ls_extinction_method none
_refine_ls_goodness_of_fit_ref 1.053
_refine_ls_hydrogen_treatment constr
_refine_ls_matrix_type full
_refine_ls_number_parameters 471
_refine_ls_number_reflns 6356
_refine_ls_number_restraints 0
_refine_ls_restrained_S_all 1.053
_refine_ls_R_factor_all 0.0653
_refine_ls_R_factor_gt 0.0443
_refine_ls_shift/su_max 0.002
_refine_ls_shift/su_mean 0.000
_refine_ls_structure_factor_coef Fsqd
_refine_ls_weighting_details 'calc w=1/[\s^2^(Fo^2^)+(0.0411P)^2^+2.7105P] where P=(Fo^2^+2Fc^2^)/3'
_refine_ls_weighting_scheme calc
_refine_ls_wR_factor_gt 0.0978
_refine_ls_wR_factor_ref 0.1083
_reflns_number_gt 4936
_reflns_number_total 6356
_reflns_threshold_expression >2sigma(I)
_cod_data_source_file c2dt12048h.txt
_cod_data_source_block c:\workdo~1\crystals\omji78~1\fromch~1\omji78
_cod_original_sg_symbol_H-M P21/c
_cod_database_code 7018240

loop_
_symmetry_equiv_pos_as_xyz
'x, y, z'
'-x, y+1/2, -z+1/2'
'-x, -y, -z'
'x, -y-1/2, z-1/2'

loop_
_atom_site_label
_atom_site_type_symbol
_atom_site_fract_x
_atom_site_fract_y
_atom_site_fract_z
_atom_site_U_iso_or_equiv
_atom_site_adp_type
_atom_site_occupancy
_atom_site_symmetry_multiplicity
_atom_site_calc_flag
_atom_site_refinement_flags
_atom_site_disorder_assembly
_atom_site_disorder_group
Fe1 Fe 0.35393(3) 0.777004(17) 0.77465(2) 0.01723(11) Uani 1 1 d . . .
N1 N 0.32602(19) 0.74230(10) 0.60730(12) 0.0204(5) Uani 1 1 d . . .
N2 N 0.14184(19) 0.77104(9) 0.62720(12) 0.0173(4) Uani 1 1 d . . .
N3 N 0.48443(19) 0.67931(10) 0.68791(12) 0.0199(5) Uani 1 1 d . . .
N4 N 0.51044(18) 0.64626(10) 0.80628(12) 0.0182(5) Uani 1 1 d . . .
O1 O 0.48242(17) 0.80717(9) 0.93348(11) 0.0268(4) Uani 1 1 d . . .
O2 O 0.4378(2) 0.90690(10) 0.72629(13) 0.0372(5) Uani 1 1 d . . .
O3 O 0.12803(17) 0.76875(10) 0.84941(11) 0.0300(5) Uani 1 1 d . . .
C1 C 0.4350(2) 0.79272(12) 0.87054(16) 0.0196(6) Uani 1 1 d . . .
C2 C 0.4061(3) 0.85575(15) 0.74300(16) 0.0282(6) Uani 1 1 d . . .
C3 C 0.2128(2) 0.76999(12) 0.81563(15) 0.0208(6) Uani 1 1 d . . .
C4 C 0.2643(2) 0.76180(12) 0.66591(15) 0.0179(5) Uani 1 1 d . . .
C5 C 0.2479(2) 0.74085(13) 0.53464(15) 0.0233(6) Uani 1 1 d . . .
H5 H 0.2715 0.7294 0.4858 0.028 Uiso 1 1 calc R . .
C6 C 0.1325(2) 0.75888(12) 0.54732(15) 0.0218(6) Uani 1 1 d . . .
H6 H 0.0577 0.7627 0.5087 0.026 Uiso 1 1 calc R . .
C7 C 0.4602(2) 0.72500(14) 0.62218(15) 0.0241(6) Uani 1 1 d . . .
H7A H 0.4838 0.7036 0.5750 0.029 Uiso 1 1 calc R . .
H7B H 0.5122 0.7661 0.6341 0.029 Uiso 1 1 calc R . .
C8 C 0.4571(2) 0.69745(12) 0.75910(15) 0.0186(5) Uani 1 1 d . . .
C9 C 0.5663(2) 0.59832(13) 0.76446(16) 0.0238(6) Uani 1 1 d . . .
H9 H 0.6085 0.5585 0.7851 0.029 Uiso 1 1 calc R . .
C10 C 0.5494(2) 0.61900(13) 0.68997(16) 0.0250(6) Uani 1 1 d . . .
H10 H 0.5764 0.5968 0.6470 0.030 Uiso 1 1 calc R . .
C11 C 0.0306(2) 0.78519(12) 0.66180(15) 0.0205(6) Uani 1 1 d . . .
C12 C -0.0544(2) 0.73228(13) 0.66775(15) 0.0230(6) Uani 1 1 d . . .
C13 C -0.1612(2) 0.74712(14) 0.70019(16) 0.0275(6) Uani 1 1 d . . .
H13 H -0.2203 0.7124 0.7054 0.033 Uiso 1 1 calc R . .
C14 C -0.1838(3) 0.81100(15) 0.72506(16) 0.0305(7) Uani 1 1 d . . .
H14 H -0.2571 0.8198 0.7478 0.037 Uiso 1 1 calc R . .
C15 C -0.1002(3) 0.86211(14) 0.71694(16) 0.0285(7) Uani 1 1 d . . .
H15 H -0.1173 0.9061 0.7336 0.034 Uiso 1 1 calc R . .
C16 C 0.0094(2) 0.85077(13) 0.68473(15) 0.0239(6) Uani 1 1 d . . .
C17 C -0.0298(3) 0.66137(13) 0.64195(16) 0.0259(6) Uani 1 1 d . . .
H17 H 0.0084 0.6649 0.5932 0.031 Uiso 1 1 calc R . .
C18 C -0.1501(3) 0.61836(15) 0.62229(19) 0.0369(7) Uani 1 1 d . . .
H18A H -0.1297 0.5764 0.5975 0.055 Uiso 1 1 calc R . .
H18B H -0.2150 0.6430 0.5861 0.055 Uiso 1 1 calc R . .
H18C H -0.1826 0.6081 0.6706 0.055 Uiso 1 1 calc R . .
C19 C 0.0671(3) 0.62601(14) 0.70404(18) 0.0330(7) Uani 1 1 d . . .
H19A H 0.1469 0.6516 0.7129 0.050 Uiso 1 1 calc R . .
H19B H 0.0830 0.5807 0.6859 0.050 Uiso 1 1 calc R . .
H19C H 0.0335 0.6231 0.7533 0.050 Uiso 1 1 calc R . .
C20 C 0.0961(3) 0.90842(13) 0.67177(17) 0.0278(6) Uani 1 1 d . . .
H20 H 0.1789 0.8889 0.6629 0.033 Uiso 1 1 calc R . .
C21 C 0.0378(3) 0.94673(15) 0.59734(19) 0.0389(8) Uani 1 1 d . . .
H21A H 0.0282 0.9163 0.5521 0.058 Uiso 1 1 calc R . .
H21B H 0.0938 0.9841 0.5890 0.058 Uiso 1 1 calc R . .
H21C H -0.0459 0.9643 0.6033 0.058 Uiso 1 1 calc R . .
C22 C 0.1240(3) 0.95533(16) 0.7420(2) 0.0448(8) Uani 1 1 d . . .
H22A H 0.0454 0.9781 0.7493 0.067 Uiso 1 1 calc R . .
H22B H 0.1872 0.9888 0.7329 0.067 Uiso 1 1 calc R . .
H22C H 0.1575 0.9293 0.7893 0.067 Uiso 1 1 calc R . .
C23 C 0.5269(2) 0.64398(12) 0.89089(15) 0.0197(6) Uani 1 1 d . . .
C24 C 0.4303(2) 0.61587(12) 0.92583(16) 0.0216(6) Uani 1 1 d . . .
C25 C 0.4546(3) 0.60999(13) 1.00740(16) 0.0270(6) Uani 1 1 d . . .
H25 H 0.3911 0.5918 1.0337 0.032 Uiso 1 1 calc R . .
C26 C 0.5700(3) 0.63030(13) 1.05076(16) 0.0282(6) Uani 1 1 d . . .
H26 H 0.5860 0.6243 1.1061 0.034 Uiso 1 1 calc R . .
C27 C 0.6618(3) 0.65909(13) 1.01445(16) 0.0266(6) Uani 1 1 d . . .
H27 H 0.7399 0.6734 1.0452 0.032 Uiso 1 1 calc R . .
C28 C 0.6418(2) 0.66756(12) 0.93353(15) 0.0213(6) Uani 1 1 d . . .
C29 C 0.3066(2) 0.59226(12) 0.87646(16) 0.0243(6) Uani 1 1 d . . .
H29 H 0.2873 0.6229 0.8301 0.029 Uiso 1 1 calc R . .
C31 C 0.3194(3) 0.52154(15) 0.8453(2) 0.0423(8) Uani 1 1 d . . .
H31A H 0.3909 0.5200 0.8166 0.063 Uiso 1 1 calc R . .
H31B H 0.2406 0.5092 0.8100 0.063 Uiso 1 1 calc R . .
H31C H 0.3348 0.4899 0.8894 0.063 Uiso 1 1 calc R . .
C30 C 0.1947(3) 0.59531(14) 0.91958(19) 0.0339(7) Uani 1 1 d . . .
H30A H 0.2077 0.5631 0.9631 0.051 Uiso 1 1 calc R . .
H30B H 0.1163 0.5840 0.8833 0.051 Uiso 1 1 calc R . .
H30C H 0.1876 0.6408 0.9402 0.051 Uiso 1 1 calc R . .
C32 C 0.7434(2) 0.69994(14) 0.89401(16) 0.0258(6) Uani 1 1 d . . .
H32 H 0.7039 0.7105 0.8386 0.031 Uiso 1 1 calc R . .
C33 C 0.8547(3) 0.65188(15) 0.89158(18) 0.0349(7) Uani 1 1 d . . .
H33A H 0.8930 0.6392 0.9453 0.052 Uiso 1 1 calc R . .
H33B H 0.9187 0.6741 0.8661 0.052 Uiso 1 1 calc R . .
H33C H 0.8236 0.6115 0.8618 0.052 Uiso 1 1 calc R . .
C34 C 0.7925(3) 0.76587(14) 0.93395(18) 0.0326(7) Uani 1 1 d . . .
H34A H 0.7215 0.7974 0.9321 0.049 Uiso 1 1 calc R . .
H34B H 0.8570 0.7853 0.9065 0.049 Uiso 1 1 calc R . .
H34C H 0.8305 0.7570 0.9888 0.049 Uiso 1 1 calc R . .
C50A C 0.2483(5) 0.5630(3) 0.5545(3) 0.048(3) Uani 0.50 1 d PG A 1
C51A C 0.2895(6) 0.5116(3) 0.6072(3) 0.039(2) Uani 0.50 1 d PG A 1
C52 C 0.3810(6) 0.4663(3) 0.5913(3) 0.072(3) Uani 0.50 1 d PG A 1
C53 C 0.4313(6) 0.4725(3) 0.5226(4) 0.104(4) Uani 0.50 1 d PG . 1
C54 C 0.3902(7) 0.5239(3) 0.4699(3) 0.100(4) Uani 0.50 1 d PG . 1
C55 C 0.2986(6) 0.5692(2) 0.4859(3) 0.057(2) Uani 0.50 1 d PG A 1
C50B C 0.2680(6) 0.5563(4) 0.5478(6) 0.145(10) Uani 0.50 1 d PG B 2
C51B C 0.2972(6) 0.5033(5) 0.6002(5) 0.144(9) Uani 0.50 1 d PG B 2
C56 C 0.2049(9) 0.4556(3) 0.6081(4) 0.081(3) Uani 0.50 1 d PG B 2
C57 C 0.0835(7) 0.4610(3) 0.5636(4) 0.087(3) Uani 0.50 1 d PG . 2
C58 C 0.0544(5) 0.5140(4) 0.5112(4) 0.081(3) Uani 0.50 1 d PG . 2
C59 C 0.1466(7) 0.5616(3) 0.5033(4) 0.074(3) Uani 0.50 1 d PG B 2

loop_
_atom_site_aniso_label
_atom_site_aniso_U_11
_atom_site_aniso_U_22
_atom_site_aniso_U_33
_atom_site_aniso_U_23
_atom_site_aniso_U_13
_atom_site_aniso_U_12
Fe1 0.0174(2) 0.0199(2) 0.0140(2) 0.00021(15) 0.00172(14) 0.00055(15)
N1 0.0184(11) 0.0306(12) 0.0119(11) 0.0013(9) 0.0017(9) 0.0023(9)
N2 0.0178(11) 0.0193(11) 0.0145(11) 0.0013(8) 0.0016(8) 0.0020(8)
N3 0.0158(11) 0.0296(12) 0.0147(12) -0.0005(9) 0.0039(9) 0.0026(9)
N4 0.0160(11) 0.0222(11) 0.0158(12) 0.0000(9) 0.0008(9) 0.0034(8)
O1 0.0253(10) 0.0371(11) 0.0170(11) -0.0063(8) 0.0007(8) -0.0020(8)
O2 0.0437(13) 0.0248(11) 0.0455(14) -0.0002(9) 0.0144(10) -0.0170(9)
O3 0.0201(10) 0.0509(13) 0.0197(11) 0.0037(9) 0.0052(8) 0.0052(9)
C1 0.0169(13) 0.0218(13) 0.0226(16) 0.0026(11) 0.0101(11) 0.0018(10)
C2 0.0279(16) 0.0369(17) 0.0197(15) -0.0012(12) 0.0036(12) 0.0048(13)
C3 0.0212(14) 0.0254(14) 0.0130(13) -0.0008(10) -0.0047(11) 0.0023(11)
C4 0.0190(13) 0.0189(13) 0.0169(14) 0.0014(10) 0.0057(11) 0.0012(10)
C5 0.0235(14) 0.0314(15) 0.0143(14) 0.0025(11) 0.0016(11) 0.0016(11)
C6 0.0206(14) 0.0266(14) 0.0169(14) 0.0019(11) -0.0005(11) 0.0012(11)
C7 0.0179(13) 0.0390(16) 0.0163(14) 0.0036(12) 0.0055(11) 0.0031(11)
C8 0.0149(13) 0.0245(13) 0.0160(14) -0.0006(10) 0.0011(10) -0.0041(10)
C9 0.0206(14) 0.0275(14) 0.0229(16) -0.0040(11) 0.0028(11) 0.0080(11)
C10 0.0177(14) 0.0323(15) 0.0253(16) -0.0080(12) 0.0045(11) 0.0072(11)
C11 0.0194(13) 0.0276(14) 0.0138(13) 0.0037(10) 0.0014(10) 0.0074(11)
C12 0.0188(13) 0.0336(15) 0.0151(14) 0.0056(11) -0.0009(10) 0.0022(11)
C13 0.0205(14) 0.0388(16) 0.0230(16) 0.0055(12) 0.0032(12) 0.0029(12)
C14 0.0225(15) 0.0476(18) 0.0220(16) 0.0073(13) 0.0057(12) 0.0111(13)
C15 0.0321(16) 0.0299(15) 0.0226(16) 0.0028(12) 0.0020(12) 0.0157(12)
C16 0.0249(15) 0.0282(14) 0.0173(14) 0.0040(11) -0.0004(11) 0.0085(11)
C17 0.0264(15) 0.0291(15) 0.0236(16) 0.0021(11) 0.0080(12) -0.0029(12)
C18 0.0332(17) 0.0392(17) 0.0381(19) -0.0006(14) 0.0057(14) -0.0113(13)
C19 0.0349(17) 0.0269(15) 0.0362(19) 0.0008(13) 0.0033(14) 0.0018(12)
C20 0.0321(16) 0.0234(14) 0.0275(16) 0.0020(11) 0.0046(12) 0.0090(12)
C21 0.051(2) 0.0303(16) 0.0362(19) 0.0085(13) 0.0097(15) 0.0089(14)
C22 0.060(2) 0.0377(18) 0.037(2) -0.0079(14) 0.0070(16) -0.0013(16)
C23 0.0227(14) 0.0174(13) 0.0190(14) 0.0010(10) 0.0033(11) 0.0067(10)
C24 0.0247(14) 0.0167(13) 0.0235(15) 0.0024(10) 0.0042(11) 0.0078(10)
C25 0.0324(16) 0.0246(14) 0.0261(16) 0.0067(11) 0.0108(13) 0.0055(12)
C26 0.0375(17) 0.0284(15) 0.0181(15) 0.0032(11) 0.0033(13) 0.0107(12)
C27 0.0243(15) 0.0306(15) 0.0222(16) -0.0007(11) -0.0031(12) 0.0068(12)
C28 0.0209(14) 0.0231(13) 0.0189(14) 0.0014(10) 0.0004(11) 0.0082(11)
C29 0.0261(15) 0.0200(13) 0.0276(16) 0.0037(11) 0.0068(12) -0.0001(11)
C31 0.0379(19) 0.0333(17) 0.058(2) -0.0129(15) 0.0139(16) -0.0049(14)
C30 0.0299(16) 0.0296(16) 0.043(2) -0.0023(13) 0.0099(14) -0.0019(12)
C32 0.0162(14) 0.0374(16) 0.0219(15) -0.0011(12) -0.0025(11) 0.0007(11)
C33 0.0252(16) 0.0480(18) 0.0314(18) -0.0048(14) 0.0047(13) 0.0046(13)
C34 0.0187(14) 0.0409(17) 0.0361(18) -0.0026(13) -0.0008(12) -0.0025(12)
C50A 0.056(6) 0.057(7) 0.034(5) 0.009(4) 0.021(4) 0.017(5)
C51A 0.036(5) 0.040(6) 0.045(6) -0.002(5) 0.013(4) 0.002(4)
C52 0.100(7) 0.041(5) 0.065(6) -0.019(4) -0.013(5) 0.023(4)
C53 0.167(12) 0.063(6) 0.093(9) -0.002(6) 0.053(8) 0.022(6)
C54 0.169(11) 0.041(5) 0.103(9) 0.004(5) 0.056(8) 0.029(6)
C55 0.084(7) 0.038(4) 0.055(5) -0.002(4) 0.030(4) -0.010(4)
C50B 0.037(6) 0.053(9) 0.35(3) -0.022(12) 0.049(12) -0.016(6)
C51B 0.17(2) 0.084(13) 0.18(2) 0.032(13) 0.045(17) 0.027(14)
C56 0.075(7) 0.077(6) 0.096(8) -0.040(6) 0.033(6) -0.012(5)
C57 0.109(9) 0.077(7) 0.090(8) -0.033(6) 0.059(7) -0.016(6)
C58 0.072(6) 0.099(7) 0.077(7) -0.058(6) 0.025(5) -0.011(5)
C59 0.083(7) 0.060(5) 0.079(7) -0.029(5) 0.014(5) -0.009(5)

loop_
_atom_type_symbol
_atom_type_description
_atom_type_scat_dispersion_real
_atom_type_scat_dispersion_imag
_atom_type_scat_source
C C 0.0033 0.0016 'International Tables Vol C Tables 4.2.6.8 and 6.1.1.4'
H H 0.0000 0.0000 'International Tables Vol C Tables 4.2.6.8 and 6.1.1.4'
N N 0.0061 0.0033 'International Tables Vol C Tables 4.2.6.8 and 6.1.1.4'
O O 0.0106 0.0060 'International Tables Vol C Tables 4.2.6.8 and 6.1.1.4'
Fe Fe 0.3463 0.8444 'International Tables Vol C Tables 4.2.6.8 and 6.1.1.4'

loop_
_geom_angle_atom_site_label_1
_geom_angle_atom_site_label_2
_geom_angle_atom_site_label_3
_geom_angle
_geom_angle_site_symmetry_1
_geom_angle_site_symmetry_3
C1 Fe1 C3 87.11(11) . .
C1 Fe1 C2 90.25(12) . .
C3 Fe1 C2 121.55(12) . .
C1 Fe1 C8 94.40(11) . .
C3 Fe1 C8 121.48(11) . .
C2 Fe1 C8 116.95(11) . .
C1 Fe1 C4 178.41(11) . .
C3 Fe1 C4 93.68(11) . .
C2 Fe1 C4 88.16(11) . .
C8 Fe1 C4 86.36(10) . .
C4 N1 C5 113.0(2) . .
C4 N1 C7 121.8(2) . .
C5 N1 C7 125.2(2) . .
C4 N2 C6 111.1(2) . .
C4 N2 C11 127.1(2) . .
C6 N2 C11 121.5(2) . .
C8 N3 C10 113.0(2) . .
C8 N3 C7 120.5(2) . .
C10 N3 C7 126.0(2) . .
C8 N4 C9 111.9(2) . .
C8 N4 C23 126.4(2) . .
C9 N4 C23 121.1(2) . .
O1 C1 Fe1 174.9(2) . .
O2 C2 Fe1 176.6(3) . .
O3 C3 Fe1 172.7(2) . .
N1 C4 N2 102.6(2) . .
N1 C4 Fe1 122.44(18) . .
N2 C4 Fe1 134.79(18) . .
C6 C5 N1 105.8(2) . .
C6 C5 H5 127.1 . .
N1 C5 H5 127.1 . .
C5 C6 N2 107.5(2) . .
C5 C6 H6 126.2 . .
N2 C6 H6 126.2 . .
N3 C7 N1 109.0(2) . .
N3 C7 H7A 109.9 . .
N1 C7 H7A 109.9 . .
N3 C7 H7B 109.9 . .
N1 C7 H7B 109.9 . .
H7A C7 H7B 108.3 . .
N3 C8 N4 102.1(2) . .
N3 C8 Fe1 123.21(18) . .
N4 C8 Fe1 134.54(19) . .
C10 C9 N4 106.9(2) . .
C10 C9 H9 126.5 . .
N4 C9 H9 126.5 . .
C9 C10 N3 106.0(2) . .
C9 C10 H10 127.0 . .
N3 C10 H10 127.0 . .
C16 C11 C12 122.9(2) . .
C16 C11 N2 119.0(2) . .
C12 C11 N2 118.1(2) . .
C13 C12 C11 117.1(2) . .
C13 C12 C17 120.9(2) . .
C11 C12 C17 122.0(2) . .
C14 C13 C12 121.6(3) . .
C14 C13 H13 119.2 . .
C12 C13 H13 119.2 . .
C15 C14 C13 120.0(3) . .
C15 C14 H14 120.0 . .
C13 C14 H14 120.0 . .
C14 C15 C16 121.5(3) . .
C14 C15 H15 119.2 . .
C16 C15 H15 119.2 . .
C11 C16 C15 116.9(2) . .
C11 C16 C20 122.3(2) . .
C15 C16 C20 120.7(2) . .
C12 C17 C19 110.7(2) . .
C12 C17 C18 113.9(2) . .
C19 C17 C18 109.7(2) . .
C12 C17 H17 107.4 . .
C19 C17 H17 107.4 . .
C18 C17 H17 107.4 . .
C17 C18 H18A 109.5 . .
C17 C18 H18B 109.5 . .
H18A C18 H18B 109.5 . .
C17 C18 H18C 109.5 . .
H18A C18 H18C 109.5 . .
H18B C18 H18C 109.5 . .
C17 C19 H19A 109.5 . .
C17 C19 H19B 109.5 . .
H19A C19 H19B 109.5 . .
C17 C19 H19C 109.5 . .
H19A C19 H19C 109.5 . .
H19B C19 H19C 109.5 . .
C16 C20 C22 112.8(2) . .
C16 C20 C21 109.4(2) . .
C22 C20 C21 111.1(2) . .
C16 C20 H20 107.8 . .
C22 C20 H20 107.8 . .
C21 C20 H20 107.8 . .
C20 C21 H21A 109.5 . .
C20 C21 H21B 109.5 . .
H21A C21 H21B 109.5 . .
C20 C21 H21C 109.5 . .
H21A C21 H21C 109.5 . .
H21B C21 H21C 109.5 . .
C20 C22 H22A 109.5 . .
C20 C22 H22B 109.5 . .
H22A C22 H22B 109.5 . .
C20 C22 H22C 109.5 . .
H22A C22 H22C 109.5 . .
H22B C22 H22C 109.5 . .
C28 C23 C24 123.4(2) . .
C28 C23 N4 117.8(2) . .
C24 C23 N4 118.7(2) . .
C25 C24 C23 116.7(2) . .
C25 C24 C29 122.3(2) . .
C23 C24 C29 121.0(2) . .
C26 C25 C24 121.0(3) . .
C26 C25 H25 119.5 . .
C24 C25 H25 119.5 . .
C27 C26 C25 120.7(3) . .
C27 C26 H26 119.7 . .
C25 C26 H26 119.7 . .
C26 C27 C28 120.9(3) . .
C26 C27 H27 119.6 . .
C28 C27 H27 119.6 . .
C27 C28 C23 117.3(2) . .
C27 C28 C32 120.5(2) . .
C23 C28 C32 122.2(2) . .
C30 C29 C24 113.1(2) . .
C30 C29 C31 109.7(2) . .
C24 C29 C31 111.3(2) . .
C30 C29 H29 107.5 . .
C24 C29 H29 107.5 . .
C31 C29 H29 107.5 . .
C29 C31 H31A 109.5 . .
C29 C31 H31B 109.5 . .
H31A C31 H31B 109.5 . .
C29 C31 H31C 109.5 . .
H31A C31 H31C 109.5 . .
H31B C31 H31C 109.5 . .
C29 C30 H30A 109.5 . .
C29 C30 H30B 109.5 . .
H30A C30 H30B 109.5 . .
C29 C30 H30C 109.5 . .
H30A C30 H30C 109.5 . .
H30B C30 H30C 109.5 . .
C28 C32 C33 111.3(2) . .
C28 C32 C34 112.0(2) . .
C33 C32 C34 110.0(2) . .
C28 C32 H32 107.8 . .
C33 C32 H32 107.8 . .
C34 C32 H32 107.8 . .
C32 C33 H33A 109.5 . .
C32 C33 H33B 109.5 . .
H33A C33 H33B 109.5 . .
C32 C33 H33C 109.5 . .
H33A C33 H33C 109.5 . .
H33B C33 H33C 109.5 . .
C32 C34 H34A 109.5 . .
C32 C34 H34B 109.5 . .
H34A C34 H34B 109.5 . .
C32 C34 H34C 109.5 . .
H34A C34 H34C 109.5 . .
H34B C34 H34C 109.5 . .
C51A C50A C55 120.0 . .
C52 C51A C50A 120.0 . .
C51A C52 C53 120.0 . .
C54 C53 C52 120.0 . .
C54 C53 C54 102.5(7) . 3_666
C52 C53 C54 118.6(8) . 3_666
C55 C54 C53 120.0 . .
C55 C54 C53 134.1(7) . 3_666
C53 C54 C53 77.5(7) . 3_666
C54 C55 C50A 120.0 . .
C51B C50B C59 120.0 . .
C50B C51B C56 120.0 . .
C57 C56 C51B 120.0 . .
C56 C57 C58 120.0 . .
C56 C57 C58 163.3(7) . 3_566
C58 C57 C58 43.9(7) . 3_566
C58 C58 C59 152.1(12) 3_566 .
C58 C58 C57 87.4(12) 3_566 .
C59 C58 C57 120.0 . .
C58 C58 C57 48.7(4) 3_566 3_566
C59 C58 C57 103.7(10) . 3_566
C57 C58 C57 136.1(10) . 3_566
C58 C59 C50B 120.0 . .

loop_
_geom_bond_atom_site_label_1
_geom_bond_atom_site_label_2
_geom_bond_distance
_geom_bond_site_symmetry_2
Fe1 C1 1.759(3) .
Fe1 C3 1.775(3) .
Fe1 C2 1.781(3) .
Fe1 C8 1.973(3) .
Fe1 C4 1.978(3) .
N1 C4 1.357(3) .
N1 C5 1.381(3) .
N1 C7 1.450(3) .
N2 C4 1.372(3) .
N2 C6 1.388(3) .
N2 C11 1.445(3) .
N3 C8 1.361(3) .
N3 C10 1.383(3) .
N3 C7 1.443(3) .
N4 C8 1.366(3) .
N4 C9 1.391(3) .
N4 C23 1.443(3) .
O1 C1 1.154(3) .
O2 C2 1.126(3) .
O3 C3 1.158(3) .
C5 C6 1.336(4) .
C5 H5 0.9500 .
C6 H6 0.9500 .
C7 H7A 0.9900 .
C7 H7B 0.9900 .
C9 C10 1.334(4) .
C9 H9 0.9500 .
C10 H10 0.9500 .
C11 C16 1.394(4) .
C11 C12 1.405(4) .
C12 C13 1.385(4) .
C12 C17 1.517(4) .
C13 C14 1.377(4) .
C13 H13 0.9500 .
C14 C15 1.375(4) .
C14 H14 0.9500 .
C15 C16 1.397(4) .
C15 H15 0.9500 .
C16 C20 1.514(4) .
C17 C19 1.526(4) .
C17 C18 1.530(4) .
C17 H17 1.0000 .
C18 H18A 0.9800 .
C18 H18B 0.9800 .
C18 H18C 0.9800 .
C19 H19A 0.9800 .
C19 H19B 0.9800 .
C19 H19C 0.9800 .
C20 C22 1.520(4) .
C20 C21 1.532(4) .
C20 H20 1.0000 .
C21 H21A 0.9800 .
C21 H21B 0.9800 .
C21 H21C 0.9800 .
C22 H22A 0.9800 .
C22 H22B 0.9800 .
C22 H22C 0.9800 .
C23 C28 1.396(4) .
C23 C24 1.398(4) .
C24 C25 1.394(4) .
C24 C29 1.515(4) .
C25 C26 1.385(4) .
C25 H25 0.9500 .
C26 C27 1.376(4) .
C26 H26 0.9500 .
C27 C28 1.388(4) .
C27 H27 0.9500 .
C28 C32 1.520(4) .
C29 C30 1.513(4) .
C29 C31 1.521(4) .
C29 H29 1.0000 .
C31 H31A 0.9800 .
C31 H31B 0.9800 .
C31 H31C 0.9800 .
C30 H30A 0.9800 .
C30 H30B 0.9800 .
C30 H30C 0.9800 .
C32 C33 1.530(4) .
C32 C34 1.532(4) .
C32 H32 1.0000 .
C33 H33A 0.9800 .
C33 H33B 0.9800 .
C33 H33C 0.9800 .
C34 H34A 0.9800 .
C34 H34B 0.9800 .
C34 H34C 0.9800 .
C50A C51A 1.3900 .
C50A C55 1.3900 .
C51A C52 1.3900 .
C52 C53 1.3900 .
C53 C54 1.3900 .
C53 C54 1.886(13) 3_666
C54 C55 1.3900 .
C54 C53 1.886(14) 3_666
C50B C51B 1.3900 .
C50B C59 1.3900 .
C51B C56 1.3900 .
C56 C57 1.3900 .
C57 C58 1.3900 .
C57 C58 1.849(18) 3_566
C58 C58 1.283(11) 3_566
C58 C59 1.3900 .
C58 C57 1.849(12) 3_566

loop_
_geom_torsion_atom_site_label_1
_geom_torsion_atom_site_label_2
_geom_torsion_atom_site_label_3
_geom_torsion_atom_site_label_4
_geom_torsion
_geom_torsion_site_symmetry_1
_geom_torsion_site_symmetry_4
C3 Fe1 C1 O1 -61(3) . .
C2 Fe1 C1 O1 61(3) . .
C8 Fe1 C1 O1 178(100) . .
C4 Fe1 C1 O1 59(5) . .
C1 Fe1 C2 O2 -43(4) . .
C3 Fe1 C2 O2 44(4) . .
C8 Fe1 C2 O2 -138(4) . .
C4 Fe1 C2 O2 137(4) . .
C1 Fe1 C3 O3 16.0(18) . .
C2 Fe1 C3 O3 -72.5(18) . .
C8 Fe1 C3 O3 109.4(18) . .
C4 Fe1 C3 O3 -162.6(18) . .
C5 N1 C4 N2 1.5(3) . .
C7 N1 C4 N2 -178.3(2) . .
C5 N1 C4 Fe1 -174.11(17) . .
C7 N1 C4 Fe1 6.1(3) . .
C6 N2 C4 N1 -1.5(3) . .
C11 N2 C4 N1 172.9(2) . .
C6 N2 C4 Fe1 173.33(19) . .
C11 N2 C4 Fe1 -12.3(4) . .
C1 Fe1 C4 N1 79(4) . .
C3 Fe1 C4 N1 -160.7(2) . .
C2 Fe1 C4 N1 77.8(2) . .
C8 Fe1 C4 N1 -39.4(2) . .
C1 Fe1 C4 N2 -94(4) . .
C3 Fe1 C4 N2 25.3(3) . .
C2 Fe1 C4 N2 -96.2(3) . .
C8 Fe1 C4 N2 146.7(2) . .
C4 N1 C5 C6 -1.0(3) . .
C7 N1 C5 C6 178.8(2) . .
N1 C5 C6 N2 0.0(3) . .
C4 N2 C6 C5 0.9(3) . .
C11 N2 C6 C5 -173.8(2) . .
C8 N3 C7 N1 -58.4(3) . .
C10 N3 C7 N1 130.1(2) . .
C4 N1 C7 N3 48.3(3) . .
C5 N1 C7 N3 -131.5(2) . .
C10 N3 C8 N4 1.2(3) . .
C7 N3 C8 N4 -171.3(2) . .
C10 N3 C8 Fe1 -175.11(17) . .
C7 N3 C8 Fe1 12.4(3) . .
C9 N4 C8 N3 -0.9(3) . .
C23 N4 C8 N3 170.2(2) . .
C9 N4 C8 Fe1 174.8(2) . .
C23 N4 C8 Fe1 -14.1(4) . .
C1 Fe1 C8 N3 -148.3(2) . .
C3 Fe1 C8 N3 122.4(2) . .
C2 Fe1 C8 N3 -55.8(2) . .
C4 Fe1 C8 N3 30.3(2) . .
C1 Fe1 C8 N4 36.8(3) . .
C3 Fe1 C8 N4 -52.5(3) . .
C2 Fe1 C8 N4 129.3(2) . .
C4 Fe1 C8 N4 -144.6(3) . .
C8 N4 C9 C10 0.3(3) . .
C23 N4 C9 C10 -171.4(2) . .
N4 C9 C10 N3 0.4(3) . .
C8 N3 C10 C9 -1.1(3) . .
C7 N3 C10 C9 170.9(2) . .
C4 N2 C11 C16 80.2(3) . .
C6 N2 C11 C16 -106.0(3) . .
C4 N2 C11 C12 -102.4(3) . .
C6 N2 C11 C12 71.4(3) . .
C16 C11 C12 C13 -1.9(4) . .
N2 C11 C12 C13 -179.2(2) . .
C16 C11 C12 C17 179.6(2) . .
N2 C11 C12 C17 2.3(4) . .
C11 C12 C13 C14 0.5(4) . .
C17 C12 C13 C14 178.9(2) . .
C12 C13 C14 C15 0.9(4) . .
C13 C14 C15 C16 -0.9(4) . .
C12 C11 C16 C15 2.0(4) . .
N2 C11 C16 C15 179.2(2) . .
C12 C11 C16 C20 -174.8(2) . .
N2 C11 C16 C20 2.5(4) . .
C14 C15 C16 C11 -0.5(4) . .
C14 C15 C16 C20 176.3(2) . .
C13 C12 C17 C19 -99.7(3) . .
C11 C12 C17 C19 78.7(3) . .
C13 C12 C17 C18 24.4(4) . .
C11 C12 C17 C18 -157.2(2) . .
C11 C16 C20 C22 -137.7(3) . .
C15 C16 C20 C22 45.7(3) . .
C11 C16 C20 C21 98.1(3) . .
C15 C16 C20 C21 -78.5(3) . .
C8 N4 C23 C28 -91.9(3) . .
C9 N4 C23 C28 78.5(3) . .
C8 N4 C23 C24 90.8(3) . .
C9 N4 C23 C24 -98.8(3) . .
C28 C23 C24 C25 -2.0(4) . .
N4 C23 C24 C25 175.1(2) . .
C28 C23 C24 C29 178.9(2) . .
N4 C23 C24 C29 -3.9(3) . .
C23 C24 C25 C26 -0.9(4) . .
C29 C24 C25 C26 178.2(2) . .
C24 C25 C26 C27 2.4(4) . .
C25 C26 C27 C28 -1.0(4) . .
C26 C27 C28 C23 -1.8(4) . .
C26 C27 C28 C32 179.5(2) . .
C24 C23 C28 C27 3.3(4) . .
N4 C23 C28 C27 -173.8(2) . .
C24 C23 C28 C32 -178.0(2) . .
N4 C23 C28 C32 4.9(3) . .
C25 C24 C29 C30 28.8(3) . .
C23 C24 C29 C30 -152.2(2) . .
C25 C24 C29 C31 -95.3(3) . .
C23 C24 C29 C31 83.7(3) . .
C27 C28 C32 C33 74.3(3) . .
C23 C28 C32 C33 -104.3(3) . .
C27 C28 C32 C34 -49.3(3) . .
C23 C28 C32 C34 132.1(3) . .
C55 C50A C51A C52 0.0 . .
C50A C51A C52 C53 0.0 . .
C51A C52 C53 C54 0.0 . .
C51A C52 C53 C54 126.9(8) . 3_666
C52 C53 C54 C55 0.0 . .
C54 C53 C54 C55 -134.0(8) 3_666 .
C52 C53 C54 C53 134.0(8) . 3_666
C54 C53 C54 C53 0.0(3) 3_666 3_666
C53 C54 C55 C50A 0.0 . .
C53 C54 C55 C50A -102.2(10) 3_666 .
C51A C50A C55 C54 0.0 . .
C59 C50B C51B C56 0.0 . .
C50B C51B C56 C57 0.0 . .
C51B C56 C57 C58 0.0 . .
C51B C56 C57 C58 13(2) . 3_566
C56 C57 C58 C58 174.6(10) . 3_566
C56 C57 C58 C59 0.0 . .
C58 C57 C58 C59 -174.6(10) 3_566 .
C56 C57 C58 C57 174.6(12) . 3_566
C58 C57 C58 C57 0.0(5) 3_566 3_566
C58 C58 C59 C50B -168(2) 3_566 .
C57 C58 C59 C50B 0.0 . .
C57 C58 C59 C50B -176.2(8) 3_566 .
C51B C50B C59 C58 0.0 . .
